data_7055836
loop_
_publ_author_name
'Zhang, Zhenfeng'
'Wang, Li'
'Xuan, Xiaopeng'

_publ_section_title
;
 The C&#xE001;N&#x22EF;C--X \s-hole interaction acts as a conformational
 lock
;
_journal_issue 1
_journal_name_full 'New J. Chem.'
_journal_page_first 42
_journal_paper_doi 10.1039/C6NJ02622B
_journal_volume 41
_journal_year 2017
_chemical_formula_moiety 'C10 H9 N3 O2'
_chemical_formula_sum 'C10 H9 N3 O2'
_chemical_formula_weight 203.20
_space_group_crystal_system monoclinic
_space_group_IT_number 14
_space_group_name_Hall '-P 2yn'
_space_group_name_H-M_alt 'P 1 21/n 1'
_symmetry_space_group_name_Hall '-P 2yn'
_symmetry_space_group_name_H-M 'P 1 21/n 1'
_atom_sites_solution_hydrogens geom
_audit_block_doi 10.5517/ccdc.csd.cc1klfxh
_audit_creation_method SHELXL-2014/7
_audit_update_record
;
2016-08-23 deposited with the CCDC.
2016-10-24 downloaded from the CCDC.
;
_cell_angle_alpha 90
_cell_angle_beta 94.883(2)
_cell_angle_gamma 90
_cell_formula_units_Z 4
_cell_length_a 4.5944(3)
_cell_length_b 9.3525(4)
_cell_length_c 22.972(3)
_cell_measurement_reflns_used 2873
_cell_measurement_temperature 296(2)
_cell_measurement_theta_max 30.4
_cell_measurement_theta_min 2.4
_cell_volume 983.50(15)
_computing_cell_refinement 'Bruker SAINT(Bruker, 2002)'
_computing_data_collection 'Bruker APEX2(Bruker, 2002)'
_computing_data_reduction 'Bruker SAINT(Bruker, 2002)'
_computing_molecular_graphics 'ORTEP-3 for Windows'
_computing_structure_refinement 'SHELXL-2014/7 (Sheldrick, 2014)'
_computing_structure_solution 'SHELXS-97 (Sheldrick, 2008)'
_diffrn_ambient_temperature 296(2)
_diffrn_measured_fraction_theta_full 0.997
_diffrn_measured_fraction_theta_max 0.989
_diffrn_measurement_device_type 'CCD area detector'
_diffrn_measurement_method 'phi and omega scans'
_diffrn_radiation_type MoK\a
_diffrn_radiation_wavelength 0.71073
_diffrn_reflns_av_R_equivalents 0.0351
_diffrn_reflns_av_unetI/netI 0.0303
_diffrn_reflns_Laue_measured_fraction_full 0.997
_diffrn_reflns_Laue_measured_fraction_max 0.989
_diffrn_reflns_limit_h_max 6
_diffrn_reflns_limit_h_min -6
_diffrn_reflns_limit_k_max 13
_diffrn_reflns_limit_k_min -13
_diffrn_reflns_limit_l_max 32
_diffrn_reflns_limit_l_min -32
_diffrn_reflns_number 14740
_diffrn_reflns_point_group_measured_fraction_full 0.997
_diffrn_reflns_point_group_measured_fraction_max 0.989
_diffrn_reflns_theta_full 25.242
_diffrn_reflns_theta_max 30.442
_diffrn_reflns_theta_min 2.352
_exptl_absorpt_coefficient_mu 0.099
_exptl_absorpt_correction_T_max 0.9860
_exptl_absorpt_correction_T_min 0.9770
_exptl_absorpt_correction_type multi-scan
_exptl_absorpt_process_details '(SADABS; Sheldrick, 2003)'
_exptl_crystal_colour colorless
_exptl_crystal_density_diffrn 1.372
_exptl_crystal_description plate
_exptl_crystal_F_000 424
_exptl_crystal_size_max 0.300
_exptl_crystal_size_mid 0.200
_exptl_crystal_size_min 0.150
_refine_diff_density_max 0.231
_refine_diff_density_min -0.171
_refine_diff_density_rms 0.034
_refine_ls_extinction_method none
_refine_ls_goodness_of_fit_ref 1.025
_refine_ls_hydrogen_treatment constr
_refine_ls_matrix_type full
_refine_ls_number_parameters 136
_refine_ls_number_reflns 2971
_refine_ls_number_restraints 0
_refine_ls_restrained_S_all 1.025
_refine_ls_R_factor_all 0.0937
_refine_ls_R_factor_gt 0.0515
_refine_ls_shift/su_max 0.000
_refine_ls_shift/su_mean 0.000
_refine_ls_structure_factor_coef Fsqd
_refine_ls_weighting_details 'w=1/[\s^2^(Fo^2^)+(0.0661P)^2^+0.1964P] where P=(Fo^2^+2Fc^2^)/3'
_refine_ls_weighting_scheme calc
_refine_ls_wR_factor_gt 0.1314
_refine_ls_wR_factor_ref 0.1540
_reflns_Friedel_coverage 0.000
_reflns_number_gt 1796
_reflns_number_total 2971
_reflns_threshold_expression 'I > 2\s(I)'
_cod_data_source_file c6nj02622b3.cif
_cod_data_source_block s468b_0m
_cod_depositor_comments 'Adding full bibliography for 7055835--7055836.cif.'
_cod_original_cell_volume 983.52(14)
_cod_database_code 7055836
_shelx_shelxl_version_number 2014/7
_shelx_space_group_comment
;
The symmetry employed for this shelxl refinement is uniquely defined
by the following loop, which should always be used as a source of
symmetry information in preference to the above space-group names.
They are only intended as comments.
;

loop_
_space_group_symop_operation_xyz
'x, y, z'
'-x+1/2, y+1/2, -z+1/2'
'-x, -y, -z'
'x-1/2, -y-1/2, z-1/2'

loop_
_atom_site_label
_atom_site_type_symbol
_atom_site_fract_x
_atom_site_fract_y
_atom_site_fract_z
_atom_site_U_iso_or_equiv
_atom_site_adp_type
_atom_site_occupancy
_atom_site_site_symmetry_order
_atom_site_calc_flag
_atom_site_refinement_flags_posn
_atom_site_refinement_flags_adp
N1 N -0.0786(3) 0.30860(13) 0.23096(6) 0.0462(3) Uani 1 1 d . .
H1 H -0.1079 0.3994 0.2303 0.055 Uiso 1 1 calc R U
N2 N 0.0965(3) 0.24660(13) 0.19208(5) 0.0430(3) Uani 1 1 d . .
O2 O 0.3487(3) 0.03237(11) 0.14416(5) 0.0598(4) Uani 1 1 d . .
H2 H 0.2492 0.0722 0.1673 0.090 Uiso 1 1 calc R U
C1 C -0.2028(3) 0.22665(15) 0.26979(6) 0.0412(3) Uani 1 1 d . .
O1 O -0.1773(3) 0.09787(12) 0.27273(5) 0.0590(4) Uani 1 1 d . .
C2 C -0.3753(4) 0.31407(17) 0.31010(7) 0.0523(4) Uani 1 1 d . .
H1A H -0.2533 0.3916 0.3262 0.063 Uiso 1 1 calc R U
H2B H -0.5416 0.3562 0.2875 0.063 Uiso 1 1 calc R U
C4 C 0.2105(3) 0.33042(17) 0.15647(7) 0.0470(4) Uani 1 1 d . .
H4 H 0.1712 0.4279 0.1578 0.056 Uiso 1 1 calc R U
C5 C 0.3992(3) 0.27706(17) 0.11427(6) 0.0439(4) Uani 1 1 d . .
C7 C 0.6365(4) 0.0851(2) 0.06694(7) 0.0578(5) Uani 1 1 d . .
H7 H 0.6760 -0.0119 0.0633 0.069 Uiso 1 1 calc R U
C6 C 0.4597(3) 0.13171(17) 0.10898(6) 0.0450(4) Uani 1 1 d . .
C3 C -0.4773(5) 0.23416(19) 0.35681(9) 0.0717(6) Uani 1 1 d . .
C10 C 0.5229(4) 0.3726(2) 0.07696(8) 0.0603(5) Uani 1 1 d . .
H10 H 0.4857 0.4699 0.0801 0.072 Uiso 1 1 calc R U
C8 C 0.7532(4) 0.1816(2) 0.03068(8) 0.0670(5) Uani 1 1 d . .
H8 H 0.8709 0.1496 0.0024 0.080 Uiso 1 1 calc R U
C9 C 0.6988(4) 0.3252(2) 0.03560(8) 0.0693(6) Uani 1 1 d . .
H9 H 0.7807 0.3900 0.0110 0.083 Uiso 1 1 calc R U
N3 N -0.5613(8) 0.1736(2) 0.39364(12) 0.1612(14) Uani 1 1 d . .

loop_
_atom_site_aniso_label
_atom_site_aniso_U_11
_atom_site_aniso_U_22
_atom_site_aniso_U_33
_atom_site_aniso_U_23
_atom_site_aniso_U_13
_atom_site_aniso_U_12
N1 0.0554(8) 0.0351(6) 0.0510(7) -0.0031(5) 0.0210(6) 0.0023(5)
N2 0.0459(7) 0.0416(7) 0.0432(7) -0.0019(5) 0.0141(5) 0.0021(5)
O2 0.0713(8) 0.0417(6) 0.0701(8) 0.0038(6) 0.0277(6) 0.0051(5)
C1 0.0448(8) 0.0372(7) 0.0428(8) -0.0060(6) 0.0109(6) -0.0041(6)
O1 0.0814(9) 0.0365(6) 0.0631(7) -0.0037(5) 0.0292(6) -0.0014(5)
C2 0.0613(10) 0.0449(8) 0.0538(9) -0.0074(7) 0.0233(8) -0.0006(7)
C4 0.0513(9) 0.0397(8) 0.0516(9) 0.0015(7) 0.0139(7) 0.0019(6)
C5 0.0448(8) 0.0470(8) 0.0410(8) 0.0023(6) 0.0093(6) 0.0002(6)
C7 0.0601(10) 0.0654(11) 0.0493(9) -0.0073(8) 0.0119(8) 0.0115(9)
C6 0.0442(8) 0.0498(8) 0.0413(8) 0.0004(6) 0.0056(6) 0.0003(7)
C3 0.1069(17) 0.0442(9) 0.0713(12) -0.0133(9) 0.0514(12) -0.0102(10)
C10 0.0672(11) 0.0558(10) 0.0607(11) 0.0112(8) 0.0218(9) -0.0005(8)
C8 0.0653(12) 0.0908(15) 0.0475(10) -0.0004(10) 0.0204(9) 0.0137(10)
C9 0.0709(12) 0.0837(14) 0.0569(11) 0.0154(10) 0.0273(9) -0.0023(11)
N3 0.303(4) 0.0631(13) 0.142(2) -0.0064(13) 0.164(3) -0.0133(18)

loop_
_atom_type_symbol
_atom_type_description
_atom_type_scat_dispersion_real
_atom_type_scat_dispersion_imag
_atom_type_scat_source
C C 0.0033 0.0016 'International Tables Vol C Tables 4.2.6.8 and 6.1.1.4'
H H 0.0000 0.0000 'International Tables Vol C Tables 4.2.6.8 and 6.1.1.4'
N N 0.0061 0.0033 'International Tables Vol C Tables 4.2.6.8 and 6.1.1.4'
O O 0.0106 0.0060 'International Tables Vol C Tables 4.2.6.8 and 6.1.1.4'

loop_
_geom_angle_atom_site_label_1
_geom_angle_atom_site_label_2
_geom_angle_atom_site_label_3
_geom_angle
C1 N1 N2 119.70(12)
C1 N1 H1 120.1
N2 N1 H1 120.1
C4 N2 N1 116.76(13)
C6 O2 H2 109.5
O1 C1 N1 124.13(13)
O1 C1 C2 123.89(14)
N1 C1 C2 111.97(13)
C3 C2 C1 113.75(14)
C3 C2 H1A 108.8
C1 C2 H1A 108.8
C3 C2 H2B 108.8
C1 C2 H2B 108.8
H1A C2 H2B 107.7
N2 C4 C5 121.37(14)
N2 C4 H4 119.3
C5 C4 H4 119.3
C10 C5 C6 118.48(15)
C10 C5 C4 119.45(15)
C6 C5 C4 122.07(14)
C8 C7 C6 120.02(17)
C8 C7 H7 120.0
C6 C7 H7 120.0
O2 C6 C7 118.14(15)
O2 C6 C5 121.80(13)
C7 C6 C5 120.06(15)
N3 C3 C2 178.6(2)
C9 C10 C5 120.95(18)
C9 C10 H10 119.5
C5 C10 H10 119.5
C7 C8 C9 120.78(17)
C7 C8 H8 119.6
C9 C8 H8 119.6
C8 C9 C10 119.70(17)
C8 C9 H9 120.1
C10 C9 H9 120.1

loop_
_geom_bond_atom_site_label_1
_geom_bond_atom_site_label_2
_geom_bond_distance
N1 C1 1.3400(18)
N1 N2 1.3797(16)
N1 H1 0.8600
N2 C4 1.2770(19)
O2 C6 1.3588(18)
O2 H2 0.8200
C1 O1 1.2114(17)
C1 C2 1.510(2)
C2 C3 1.419(2)
C2 H1A 0.9700
C2 H2B 0.9700
C4 C5 1.443(2)
C4 H4 0.9300
C5 C10 1.392(2)
C5 C6 1.395(2)
C7 C8 1.369(3)
C7 C6 1.384(2)
C7 H7 0.9300
C3 N3 1.114(3)
C10 C9 1.372(2)
C10 H10 0.9300
C8 C9 1.372(3)
C8 H8 0.9300
C9 H9 0.9300
